data_7039311
loop_
_publ_author_name
'Vr\'ana, Jan'
'Ketkov, Sergey'
'Jambor, Roman'
'R\%u\<zi\<cka, Ale\<s'
'Ly\<cka, Anton\'in'
'Dost\'al, Libor'

_publ_section_title
;
 Germylenes and stannylenes stabilized within N2PE rings (E = Ge or Sn):
 combined experimental and theoretical study.
;
_journal_issue 25
_journal_name_full 'Dalton transactions (Cambridge, England : 2003)'
_journal_page_first 10343
_journal_page_last 10354
_journal_paper_doi 10.1039/c6dt01616b
_journal_volume 45
_journal_year 2016
_chemical_formula_moiety 'C52 H82 Li4 N4 O2 P2, C4 H10 O'
_chemical_formula_sum 'C56 H92 Li4 N4 O3 P2'
_chemical_formula_weight 959.03
_chemical_name_systematic
;
 ?
;
_space_group_crystal_system monoclinic
_space_group_IT_number 14
_space_group_name_Hall '-P 2ybc'
_space_group_name_H-M_alt 'P 1 21/c 1'
_symmetry_space_group_name_Hall '-P 2ybc'
_symmetry_space_group_name_H-M 'P 1 21/c 1'
_atom_sites_solution_hydrogens mixed
_audit_creation_method SHELXL-97
_audit_update_record
;
2016-02-02 deposited with the CCDC.
2016-05-18 downloaded from the CCDC.
;
_cell_angle_alpha 90
_cell_angle_beta 95.893(6)
_cell_angle_gamma 90
_cell_formula_units_Z 4
_cell_length_a 18.1381(19)
_cell_length_b 11.6450(12)
_cell_length_c 27.5590(17)
_cell_measurement_reflns_used 42852
_cell_measurement_temperature 150(1)
_cell_measurement_theta_max 27.3
_cell_measurement_theta_min 1
_cell_volume 5790.2(9)
_computing_cell_refinement 'COLLECT and DENZO'
_computing_data_collection 'COLLECT (Hooft, 1998) and DENZO (Otwinowski & Minor, 1997)'
_computing_data_reduction 'COLLECT and DENZO'
_computing_molecular_graphics 'PLATON (Spek, 2003)'
_computing_publication_material 'SHELXL-97 (Sheldrick, 2008)'
_computing_structure_refinement 'SHELXL-2013 (Sheldrick, 2013)'
_computing_structure_solution 'SIR92 (Altomare et al., 1994)'
_diffrn_ambient_temperature 150(1)
_diffrn_detector_area_resol_mean 9.091
_diffrn_measured_fraction_theta_full 0.967
_diffrn_measured_fraction_theta_max 0.937
_diffrn_measurement_device_type 'Bruker Nonius KappaCCD area detector'
_diffrn_measurement_method '\f and \w scans to fill the Ewald sphere'
_diffrn_radiation_monochromator graphite
_diffrn_radiation_source 'fine-focus sealed tube'
_diffrn_radiation_type MoK\a
_diffrn_radiation_wavelength 0.71073
_diffrn_reflns_av_R_equivalents 0.1238
_diffrn_reflns_av_unetI/netI 0.0850
_diffrn_reflns_Laue_measured_fraction_full 0.967
_diffrn_reflns_Laue_measured_fraction_max 0.937
_diffrn_reflns_limit_h_max 23
_diffrn_reflns_limit_h_min -23
_diffrn_reflns_limit_k_max 13
_diffrn_reflns_limit_k_min -15
_diffrn_reflns_limit_l_max 35
_diffrn_reflns_limit_l_min -30
_diffrn_reflns_number 42677
_diffrn_reflns_point_group_measured_fraction_full 0.967
_diffrn_reflns_point_group_measured_fraction_max 0.937
_diffrn_reflns_theta_full 25.242
_diffrn_reflns_theta_max 27.500
_diffrn_reflns_theta_min 2.171
_diffrn_standards_number 0
_exptl_absorpt_coefficient_mu 0.118
_exptl_absorpt_correction_T_max 0.980
_exptl_absorpt_correction_T_min 0.954
_exptl_absorpt_correction_type integration
_exptl_absorpt_process_details
;
Gaussian integration (Coppens, 1970)
;
_exptl_crystal_colour yellow
_exptl_crystal_density_diffrn 1.100
_exptl_crystal_description block
_exptl_crystal_F_000 2088
_exptl_crystal_size_max 0.59
_exptl_crystal_size_mid 0.37
_exptl_crystal_size_min 0.21
_refine_diff_density_max 1.081
_refine_diff_density_min -0.472
_refine_diff_density_rms 0.078
_refine_ls_extinction_method none
_refine_ls_goodness_of_fit_ref 1.154
_refine_ls_hydrogen_treatment constr
_refine_ls_matrix_type full
_refine_ls_number_parameters 622
_refine_ls_number_reflns 12454
_refine_ls_number_restraints 618
_refine_ls_restrained_S_all 1.143
_refine_ls_R_factor_all 0.1631
_refine_ls_R_factor_gt 0.0968
_refine_ls_shift/su_max 0.000
_refine_ls_shift/su_mean 0.000
_refine_ls_structure_factor_coef Fsqd
_refine_ls_weighting_details 'w=1/[\s^2^(Fo^2^)+(0.0587P)^2^+15.0696P] where P=(Fo^2^+2Fc^2^)/3'
_refine_ls_weighting_scheme calc
_refine_ls_wR_factor_gt 0.1939
_refine_ls_wR_factor_ref 0.2431
_reflns_Friedel_coverage 0.000
_reflns_number_gt 7818
_reflns_number_total 12454
_reflns_threshold_expression 'I > 2\s(I)'
_cod_data_source_file c6dt01616b2.cif
_cod_data_source_block 3
_cod_depositor_comments 'Adding full bibliography for 7039310--7039320.cif.'
_cod_database_code 7039311
_shelx_space_group_comment
;
The symmetry employed for this shelxl refinement is uniquely defined
by the following loop, which should always be used as a source of
symmetry information in preference to the above space-group names.
They are only intended as comments.
;

loop_
_space_group_symop_operation_xyz
'x, y, z'
'-x, y+1/2, -z+1/2'
'-x, -y, -z'
'x, -y-1/2, z-1/2'

loop_
_atom_site_label
_atom_site_type_symbol
_atom_site_fract_x
_atom_site_fract_y
_atom_site_fract_z
_atom_site_U_iso_or_equiv
_atom_site_adp_type
_atom_site_occupancy
_atom_site_site_symmetry_order
_atom_site_calc_flag
_atom_site_refinement_flags_posn
_atom_site_refinement_flags_adp
P2 P 0.23021(5) 0.74386(9) 0.16310(3) 0.0242(2) Uani 1 1 d . U
P1 P 0.24609(5) 0.81594(9) -0.01562(3) 0.0224(2) Uani 1 1 d . U
N4 N 0.16519(17) 0.8061(3) 0.12350(11) 0.0245(7) Uani 1 1 d . U
N1 N 0.22152(17) 0.6923(3) 0.01062(10) 0.0222(6) Uani 1 1 d . U
N2 N 0.21899(17) 0.9118(3) 0.02381(10) 0.0227(6) Uani 1 1 d . U
N3 N 0.30545(16) 0.7634(3) 0.13100(10) 0.0233(6) Uani 1 1 d . U
C12 C 0.1175(2) 0.6118(4) -0.04434(13) 0.0271(8) Uani 1 1 d . U
C29 C 0.3742(2) 0.7814(4) 0.15958(13) 0.0269(8) Uani 1 1 d . U
O2 O 0.3328(2) 0.9165(4) -0.13629(12) 0.0544(9) Uani 1 1 d . U
C23 C 0.2144(2) 0.5859(4) 0.15370(14) 0.0294(8) Uani 1 1 d . U
C7 C 0.1905(2) 0.6031(3) -0.02015(12) 0.0233(7) Uani 1 1 d . U
C35 C 0.4209(2) 0.5843(4) 0.13400(14) 0.0306(9) Uani 1 1 d . U
H35 H 0.3678 0.5745 0.1242 0.037 Uiso 1 1 d R U
C31 C 0.4980(2) 0.7165(4) 0.18977(15) 0.0364(10) Uani 1 1 d . U
H31 H 0.5343 0.6599 0.1912 0.044 Uiso 1 1 d R U
C30 C 0.4304(2) 0.6958(4) 0.16236(13) 0.0294(8) Uani 1 1 d . U
C19 C 0.1990(2) 1.0286(3) 0.00678(14) 0.0302(9) Uani 1 1 d . U
C9 C 0.1980(3) 0.4120(4) -0.05518(16) 0.0360(9) Uani 1 1 d . U
H9 H 0.2249 0.3451 -0.0591 0.043 Uiso 1 1 d R U
O1 O 0.1852(2) 0.7963(4) -0.16384(12) 0.0654(11) Uani 1 1 d . U
C8 C 0.2308(2) 0.5009(4) -0.02652(14) 0.0282(8) Uani 1 1 d . U
C13 C 0.3086(2) 0.4833(4) -0.00225(15) 0.0316(9) Uani 1 1 d . U
H13 H 0.3270 0.5578 0.0102 0.038 Uiso 1 1 d R U
C34 C 0.3904(2) 0.8855(4) 0.18511(13) 0.0316(9) Uani 1 1 d . U
C10 C 0.1267(3) 0.4211(4) -0.07786(17) 0.0407(10) Uani 1 1 d . U
H10 H 0.1056 0.3608 -0.0966 0.049 Uiso 1 1 d R U
C41 C 0.0986(2) 0.8501(4) 0.14431(14) 0.0312(9) Uani 1 1 d . U
C1 C 0.3490(2) 0.8133(4) -0.00532(17) 0.0357(9) Uani 1 1 d . U
C16 C 0.0679(2) 0.7139(4) -0.03800(14) 0.0316(9) Uani 1 1 d . U
H16 H 0.0987 0.7746 -0.0216 0.038 Uiso 1 1 d R U
C28 C 0.2549(3) 0.5107(4) 0.18565(16) 0.0408(10) Uani 1 1 d . U
H28 H 0.2880 0.5407 0.2105 0.049 Uiso 1 1 d R U
C33 C 0.4594(2) 0.9005(5) 0.21197(15) 0.0379(10) Uani 1 1 d . U
H33 H 0.4697 0.9695 0.2283 0.045 Uiso 1 1 d R U
C38 C 0.3369(3) 0.9861(4) 0.18270(16) 0.0386(10) Uani 1 1 d . U
H38 H 0.2901 0.9596 0.1655 0.046 Uiso 1 1 d R U
C42 C 0.0433(2) 0.8890(5) 0.10212(16) 0.0410(11) Uani 1 1 d . U
H42A H 0.0663 0.9449 0.0830 0.049 Uiso 1 1 d R U
H42B H 0.0008 0.9226 0.1147 0.049 Uiso 1 1 d R U
H42C H 0.0280 0.8241 0.0821 0.049 Uiso 1 1 d R U
C36 C 0.4594(3) 0.5932(5) 0.08770(17) 0.0428(11) Uani 1 1 d . U
H36A H 0.5112 0.6081 0.0961 0.051 Uiso 1 1 d R U
H36B H 0.4379 0.6548 0.0679 0.051 Uiso 1 1 d R U
H36C H 0.4535 0.5224 0.0700 0.051 Uiso 1 1 d R U
C22 C 0.1937(3) 1.1040(4) 0.05142(17) 0.0410(11) Uani 1 1 d . U
H22A H 0.1584 1.0718 0.0713 0.049 Uiso 1 1 d R U
H22B H 0.1782 1.1797 0.0411 0.049 Uiso 1 1 d R U
H22C H 0.2414 1.1081 0.0700 0.049 Uiso 1 1 d R U
C17 C 0.0317(3) 0.7629(4) -0.08618(16) 0.0416(11) Uani 1 1 d . U
H17A H 0.0693 0.7821 -0.1070 0.050 Uiso 1 1 d R U
H17B H 0.0041 0.8306 -0.0799 0.050 Uiso 1 1 d R U
H17C H -0.0011 0.7066 -0.1021 0.050 Uiso 1 1 d R U
C11 C 0.0874(3) 0.5203(4) -0.07235(16) 0.0368(10) Uani 1 1 d . U
H11 H 0.0396 0.5268 -0.0878 0.044 Uiso 1 1 d R U
C24 C 0.1652(3) 0.5379(4) 0.11803(17) 0.0406(10) Uani 1 1 d . U
H24 H 0.1366 0.5854 0.0965 0.049 Uiso 1 1 d R U
C20 C 0.1235(3) 1.0301(4) -0.02359(18) 0.0452(12) Uani 1 1 d . U
H20A H 0.1240 0.9784 -0.0507 0.054 Uiso 1 1 d R U
H20B H 0.1131 1.1065 -0.0355 0.054 Uiso 1 1 d R U
H20C H 0.0859 1.0066 -0.0036 0.054 Uiso 1 1 d R U
C6 C 0.3897(3) 0.8785(5) 0.0256(2) 0.0537(13) Uani 1 1 d . U
H6 H 0.3667 0.9250 0.0470 0.064 Uiso 1 1 d R U
C43 C 0.1173(3) 0.9527(5) 0.17815(17) 0.0443(11) Uani 1 1 d . U
H43A H 0.1511 0.9290 0.2055 0.053 Uiso 1 1 d R U
H43B H 0.0726 0.9811 0.1898 0.053 Uiso 1 1 d R U
H43C H 0.1397 1.0123 0.1606 0.053 Uiso 1 1 d R U
C27 C 0.2470(3) 0.3929(4) 0.18139(19) 0.0503(12) Uani 1 1 d . U
H27 H 0.2749 0.3447 0.2031 0.060 Uiso 1 1 d R U
C2 C 0.3873(3) 0.7456(5) -0.03734(19) 0.0483(12) Uani 1 1 d . U
H2 H 0.3589 0.7003 -0.0611 0.058 Uiso 1 1 calc R U
C32 C 0.5127(2) 0.8163(5) 0.21477(16) 0.0427(11) Uani 1 1 d . U
H32 H 0.5580 0.8270 0.2333 0.051 Uiso 1 1 d R U
C21 C 0.2559(3) 1.0817(4) -0.0235(2) 0.0508(13) Uani 1 1 d . U
H21A H 0.3027 1.0884 -0.0040 0.061 Uiso 1 1 d R U
H21B H 0.2394 1.1565 -0.0345 0.061 Uiso 1 1 d R U
H21C H 0.2615 1.0336 -0.0512 0.061 Uiso 1 1 d R U
O3 O 0.1061(3) 0.3096(5) 0.25799(17) 0.0840(14) Uani 1 1 d . U
C26 C 0.1979(3) 0.3473(5) 0.1454(2) 0.0552(13) Uani 1 1 d . U
H26 H 0.1925 0.2681 0.1424 0.066 Uiso 1 1 d R U
C18 C 0.0084(3) 0.6810(5) -0.00473(17) 0.0440(11) Uani 1 1 d . U
H18A H -0.0213 0.6193 -0.0192 0.053 Uiso 1 1 d R U
H18B H -0.0225 0.7464 -0.0005 0.053 Uiso 1 1 d R U
H18C H 0.0318 0.6571 0.0265 0.053 Uiso 1 1 d R U
C49 C 0.3854(3) 0.9958(6) -0.1124(2) 0.0625(15) Uani 1 1 d . U
H49A H 0.4338 0.9807 -0.1230 0.075 Uiso 1 1 d R U
H49B H 0.3885 0.9839 -0.0774 0.075 Uiso 1 1 d R U
C44 C 0.0606(2) 0.7580(5) 0.17253(17) 0.0435(11) Uani 1 1 d . U
H44A H 0.0471 0.6944 0.1512 0.052 Uiso 1 1 d R U
H44B H 0.0169 0.7896 0.1842 0.052 Uiso 1 1 d R U
H44C H 0.0939 0.7321 0.1996 0.052 Uiso 1 1 d R U
C37 C 0.4479(3) 0.4788(5) 0.1629(2) 0.0526(13) Uani 1 1 d . U
H37A H 0.4316 0.4111 0.1450 0.063 Uiso 1 1 d R U
H37B H 0.4277 0.4789 0.1938 0.063 Uiso 1 1 d R U
H37C H 0.5010 0.4792 0.1682 0.063 Uiso 1 1 d R U
C25 C 0.1579(3) 0.4186(5) 0.1134(2) 0.0534(13) Uani 1 1 d . U
H25 H 0.1250 0.3875 0.0887 0.064 Uiso 1 1 d R U
C15 C 0.3098(3) 0.4017(5) 0.04088(19) 0.0477(12) Uani 1 1 d . U
H15A H 0.2754 0.4279 0.0628 0.057 Uiso 1 1 d R U
H15B H 0.3588 0.3993 0.0578 0.057 Uiso 1 1 d R U
H15C H 0.2958 0.3263 0.0294 0.057 Uiso 1 1 d R U
C14 C 0.3622(3) 0.4389(5) -0.0375(2) 0.0511(13) Uani 1 1 d . U
H14A H 0.3494 0.3613 -0.0467 0.061 Uiso 1 1 d R U
H14B H 0.4119 0.4410 -0.0217 0.061 Uiso 1 1 d R U
H14C H 0.3588 0.4864 -0.0661 0.061 Uiso 1 1 d R U
C39 C 0.3645(4) 1.0834(5) 0.1535(3) 0.0670(16) Uani 1 1 d . U
H39A H 0.4106 1.1115 0.1693 0.080 Uiso 1 1 d R U
H39B H 0.3286 1.1441 0.1511 0.080 Uiso 1 1 d R U
H39C H 0.3718 1.0566 0.1213 0.080 Uiso 1 1 d R U
C3 C 0.4625(3) 0.7420(6) -0.0358(2) 0.0652(15) Uani 1 1 d . U
H3 H 0.4863 0.6923 -0.0554 0.078 Uiso 1 1 d R U
C40 C 0.3201(3) 1.0276(7) 0.2330(2) 0.0720(19) Uani 1 1 d . U
H40A H 0.3048 0.9637 0.2516 0.086 Uiso 1 1 d R U
H40B H 0.2811 1.0836 0.2293 0.086 Uiso 1 1 d R U
H40C H 0.3638 1.0616 0.2497 0.086 Uiso 1 1 d R U
C4 C 0.4998(3) 0.8109(5) -0.0053(3) 0.0655(15) Uani 1 1 d . U
H4 H 0.5521 0.8140 -0.0056 0.079 Uiso 1 1 calc R U
C45 C 0.1840(5) 0.6805(7) -0.1857(2) 0.0831(19) Uani 1 1 d . U
H45A H 0.1346 0.6477 -0.1877 0.100 Uiso 1 1 d R U
H45B H 0.2000 0.6836 -0.2182 0.100 Uiso 1 1 d R U
C47 C 0.1413(4) 0.8783(8) -0.1930(2) 0.0814(19) Uani 1 1 d . U
H47A H 0.0905 0.8515 -0.1989 0.098 Uiso 1 1 d R U
H47B H 0.1608 0.8877 -0.2243 0.098 Uiso 1 1 d R U
C5 C 0.4678(3) 0.8797(6) 0.0274(3) 0.0714(17) Uani 1 1 d . U
H5 H 0.4964 0.9253 0.0498 0.086 Uiso 1 1 d R U
Li1X Li 0.2511(5) 0.8455(7) -0.1083(3) 0.0414(17) Uani 1 1 d . U
C51 C 0.3471(4) 0.8919(7) -0.18591(19) 0.0740(19) Uani 1 1 d . U
H51A H 0.3608 0.9621 -0.2017 0.089 Uiso 1 1 d R U
H51B H 0.3020 0.8631 -0.2038 0.089 Uiso 1 1 d R U
C50 C 0.3652(4) 1.1159(6) -0.1238(3) 0.080(2) Uani 1 1 d . U
H50A H 0.3663 1.1296 -0.1580 0.096 Uiso 1 1 d R U
H50B H 0.3994 1.1666 -0.1056 0.096 Uiso 1 1 d R U
H50C H 0.3160 1.1296 -0.1150 0.096 Uiso 1 1 d R U
C46 C 0.2357(5) 0.6133(7) -0.1535(2) 0.086(2) Uani 1 1 d . U
H46A H 0.2824 0.6525 -0.1486 0.103 Uiso 1 1 d R U
H46B H 0.2426 0.5393 -0.1677 0.103 Uiso 1 1 d R U
H46C H 0.2160 0.6038 -0.1227 0.103 Uiso 1 1 d R U
C52 C 0.4059(4) 0.8029(9) -0.1885(3) 0.102(3) Uani 1 1 d . U
H52A H 0.4473 0.8233 -0.1656 0.122 Uiso 1 1 d R U
H52B H 0.4212 0.8013 -0.2208 0.122 Uiso 1 1 d R U
H52C H 0.3879 0.7284 -0.1805 0.122 Uiso 1 1 d R U
C48 C 0.1431(5) 0.9876(8) -0.1670(3) 0.088(2) Uani 1 1 d . U
H48A H 0.1200 0.9789 -0.1374 0.106 Uiso 1 1 d R U
H48B H 0.1172 1.0451 -0.1871 0.106 Uiso 1 1 d R U
H48C H 0.1938 1.0105 -0.1593 0.106 Uiso 1 1 d R U
C53 C 0.1392(6) 0.1961(8) 0.2715(4) 0.114(3) Uani 1 1 d . U
H53A H 0.1560 0.1580 0.2433 0.137 Uiso 1 1 d R U
H53B H 0.1036 0.1468 0.2853 0.137 Uiso 1 1 d R U
C54 C 0.2042(7) 0.2180(10) 0.3103(4) 0.136(4) Uani 1 1 d . U
H54A H 0.2414 0.2599 0.2953 0.163 Uiso 1 1 d R U
H54B H 0.2247 0.1468 0.3230 0.163 Uiso 1 1 d R U
H54C H 0.1877 0.2627 0.3364 0.163 Uiso 1 1 d R U
C55 C 0.0520(5) 0.3056(9) 0.2192(3) 0.100(2) Uani 1 1 d . U
H55A H 0.0108 0.2580 0.2268 0.120 Uiso 1 1 d R U
H55B H 0.0723 0.2737 0.1909 0.120 Uiso 1 1 d R U
C56 C 0.0283(5) 0.4263(10) 0.2091(3) 0.109(3) Uani 1 1 d . U
H56A H 0.0120 0.4588 0.2382 0.130 Uiso 1 1 d R U
H56B H -0.0120 0.4268 0.1836 0.130 Uiso 1 1 d R U
H56C H 0.0686 0.4709 0.1992 0.130 Uiso 1 1 d R U
Li2X Li 0.1538(4) 0.7893(6) 0.0512(2) 0.0268(13) Uani 1 1 d . U
Li4X Li 0.2487(4) 0.8946(6) 0.0955(2) 0.0278(13) Uani 1 1 d . U
Li3X Li 0.2843(4) 0.6678(6) 0.0725(2) 0.0345(15) Uani 1 1 d . U

loop_
_atom_site_aniso_label
_atom_site_aniso_U_11
_atom_site_aniso_U_22
_atom_site_aniso_U_33
_atom_site_aniso_U_23
_atom_site_aniso_U_13
_atom_site_aniso_U_12
P2 0.0235(5) 0.0315(5) 0.0174(4) -0.0009(4) 0.0012(3) 0.0003(4)
P1 0.0245(5) 0.0228(5) 0.0206(4) 0.0036(4) 0.0049(4) 0.0059(4)
N4 0.0219(15) 0.0317(18) 0.0200(13) -0.0014(12) 0.0021(12) 0.0052(13)
N1 0.0238(15) 0.0223(15) 0.0204(13) 0.0014(12) 0.0014(12) 0.0018(12)
N2 0.0274(16) 0.0204(15) 0.0202(14) 0.0005(11) 0.0022(12) 0.0046(13)
N3 0.0191(14) 0.0311(17) 0.0194(13) 0.0006(12) -0.0001(11) 0.0019(13)
C12 0.0295(18) 0.029(2) 0.0233(17) -0.0015(15) 0.0053(15) 0.0006(15)
C29 0.0220(17) 0.040(2) 0.0184(16) 0.0014(15) 0.0022(13) -0.0049(15)
O2 0.052(2) 0.073(3) 0.0396(17) -0.0012(17) 0.0137(15) -0.0146(19)
C23 0.0281(19) 0.031(2) 0.0295(18) 0.0027(15) 0.0059(15) -0.0002(16)
C7 0.0307(18) 0.0214(17) 0.0187(15) -0.0005(13) 0.0063(14) 0.0011(14)
C35 0.0259(19) 0.037(2) 0.0289(18) 0.0062(16) 0.0006(16) 0.0067(17)
C31 0.0220(18) 0.057(3) 0.0298(19) 0.0038(18) -0.0005(16) 0.0051(18)
C30 0.0258(18) 0.040(2) 0.0223(17) 0.0061(16) 0.0022(14) 0.0035(16)
C19 0.038(2) 0.0198(18) 0.0325(19) 0.0015(15) 0.0037(17) 0.0079(16)
C9 0.045(2) 0.023(2) 0.041(2) -0.0073(17) 0.0114(18) -0.0003(18)
O1 0.071(3) 0.090(3) 0.0357(17) -0.0064(18) 0.0051(17) -0.024(2)
C8 0.035(2) 0.0244(19) 0.0268(18) 0.0008(15) 0.0106(15) 0.0018(15)
C13 0.032(2) 0.025(2) 0.038(2) -0.0006(17) 0.0075(17) 0.0047(17)
C34 0.0284(19) 0.046(2) 0.0206(17) -0.0052(16) 0.0016(15) -0.0059(17)
C10 0.045(2) 0.032(2) 0.045(2) -0.0081(19) 0.004(2) -0.0062(19)
C41 0.0260(19) 0.044(2) 0.0250(18) -0.0023(16) 0.0074(15) 0.0060(17)
C1 0.0275(19) 0.032(2) 0.049(2) 0.0203(18) 0.0086(17) 0.0051(16)
C16 0.030(2) 0.034(2) 0.0298(19) -0.0031(16) -0.0023(16) 0.0059(17)
C28 0.048(3) 0.040(2) 0.034(2) 0.0039(18) 0.001(2) 0.002(2)
C33 0.032(2) 0.055(3) 0.0264(19) -0.0084(19) 0.0010(16) -0.0104(19)
C38 0.034(2) 0.039(2) 0.041(2) -0.0168(18) -0.0046(18) -0.0027(19)
C42 0.030(2) 0.057(3) 0.036(2) 0.000(2) 0.0030(18) 0.014(2)
C36 0.042(3) 0.047(3) 0.041(2) -0.005(2) 0.013(2) 0.004(2)
C22 0.058(3) 0.024(2) 0.042(2) -0.0037(18) 0.007(2) 0.002(2)
C17 0.039(2) 0.047(3) 0.037(2) 0.002(2) -0.0054(18) 0.004(2)
C11 0.037(2) 0.035(2) 0.038(2) -0.0055(18) 0.0003(18) -0.0034(18)
C24 0.039(2) 0.041(2) 0.042(2) -0.0040(19) 0.0026(19) -0.0051(19)
C20 0.054(3) 0.033(3) 0.046(2) -0.001(2) -0.007(2) 0.019(2)
C6 0.045(3) 0.044(3) 0.072(3) 0.004(2) 0.006(2) 0.001(2)
C43 0.040(3) 0.051(3) 0.043(2) -0.012(2) 0.009(2) 0.009(2)
C27 0.064(3) 0.034(2) 0.053(3) 0.013(2) 0.007(2) 0.002(2)
C2 0.042(2) 0.054(3) 0.052(3) 0.014(2) 0.019(2) 0.021(2)
C32 0.024(2) 0.068(3) 0.033(2) -0.006(2) -0.0077(17) -0.007(2)
C21 0.068(3) 0.025(2) 0.063(3) 0.013(2) 0.025(3) 0.008(2)
O3 0.108(4) 0.078(3) 0.069(3) -0.019(2) 0.022(2) -0.022(3)
C26 0.058(3) 0.036(3) 0.073(3) -0.002(2) 0.015(3) -0.007(2)
C18 0.036(2) 0.058(3) 0.039(2) -0.002(2) 0.0100(19) 0.010(2)
C49 0.058(3) 0.070(4) 0.061(3) -0.004(3) 0.016(3) -0.015(3)
C44 0.032(2) 0.059(3) 0.040(2) 0.006(2) 0.0109(19) 0.004(2)
C37 0.055(3) 0.044(3) 0.055(3) 0.015(2) -0.013(2) 0.007(2)
C25 0.046(3) 0.044(3) 0.069(3) -0.011(2) 0.001(2) -0.013(2)
C15 0.047(3) 0.041(3) 0.054(3) 0.015(2) 0.000(2) -0.002(2)
C14 0.040(3) 0.056(3) 0.060(3) -0.005(3) 0.018(2) 0.016(2)
C39 0.057(3) 0.049(3) 0.094(4) 0.007(3) 0.002(3) 0.002(3)
C3 0.053(3) 0.058(3) 0.089(4) 0.021(3) 0.026(3) 0.014(3)
C40 0.057(3) 0.098(5) 0.059(3) -0.041(3) -0.004(3) 0.014(3)
C4 0.038(3) 0.050(3) 0.112(4) 0.016(3) 0.030(3) 0.003(2)
C45 0.099(5) 0.097(4) 0.055(3) -0.021(3) 0.017(3) -0.033(4)
C47 0.076(4) 0.122(5) 0.045(3) 0.007(3) 0.001(3) -0.012(4)
C5 0.042(3) 0.063(4) 0.107(5) 0.001(3) -0.003(3) -0.004(3)
Li1X 0.049(4) 0.046(4) 0.030(3) 0.002(3) 0.009(3) 0.001(3)
C51 0.076(4) 0.112(5) 0.038(3) -0.008(3) 0.022(3) -0.031(4)
C50 0.096(5) 0.074(4) 0.077(4) 0.010(3) 0.038(4) -0.015(4)
C46 0.128(6) 0.087(5) 0.049(3) -0.007(3) 0.038(4) -0.015(4)
C52 0.074(4) 0.150(7) 0.087(5) -0.047(5) 0.035(4) -0.012(5)
C48 0.086(5) 0.107(5) 0.071(4) 0.007(4) -0.002(4) 0.012(4)
C53 0.144(7) 0.076(5) 0.126(6) -0.024(4) 0.036(5) -0.006(5)
C54 0.173(9) 0.104(8) 0.128(7) -0.002(6) 0.003(6) 0.009(7)
C55 0.095(5) 0.138(6) 0.069(4) -0.026(4) 0.020(4) -0.043(5)
C56 0.096(6) 0.160(7) 0.072(5) -0.007(5) 0.014(4) -0.014(5)
Li2X 0.024(3) 0.034(3) 0.022(3) 0.000(2) 0.001(2) 0.000(2)
Li4X 0.031(3) 0.030(3) 0.023(3) 0.000(2) 0.002(2) 0.001(2)
Li3X 0.044(4) 0.031(3) 0.026(3) -0.003(2) -0.006(2) 0.007(3)

loop_
_atom_type_symbol
_atom_type_description
_atom_type_scat_dispersion_real
_atom_type_scat_dispersion_imag
_atom_type_scat_source
C C 0.0033 0.0016 'International Tables Vol C Tables 4.2.6.8 and 6.1.1.4'
H H 0.0000 0.0000 'International Tables Vol C Tables 4.2.6.8 and 6.1.1.4'
O O 0.0106 0.0060 'International Tables Vol C Tables 4.2.6.8 and 6.1.1.4'
N N 0.0061 0.0033 'International Tables Vol C Tables 4.2.6.8 and 6.1.1.4'
P P 0.1023 0.0942 'International Tables Vol C Tables 4.2.6.8 and 6.1.1.4'
Li Li -0.0003 0.0001 'International Tables Vol C Tables 4.2.6.8 and 6.1.1.4'

loop_
_exptl_crystal_face_index_h
_exptl_crystal_face_index_k
_exptl_crystal_face_index_l
_exptl_crystal_face_perp_dist
0 0 -1 0.284
0 0 1 0.179
0 -1 0 0.092
0 1 0 0.148
-1 0 0 0.124
1 0 0 0.147
-1 0 1 0.174
1 0 -1 0.247
1 1 0 0.107
-1 -1 0 0.100

loop_
_geom_angle_atom_site_label_1
_geom_angle_atom_site_label_2
_geom_angle_atom_site_label_3
_geom_angle
N4 P2 N3 98.60(15)
N4 P2 C23 104.22(17)
N3 P2 C23 100.22(17)
N4 P2 Li4X 51.73(19)
N3 P2 Li4X 51.28(18)
C23 P2 Li4X 126.22(19)
N4 P2 Li3X 81.42(17)
N3 P2 Li3X 40.79(18)
C23 P2 Li3X 69.1(2)
Li4X P2 Li3X 60.8(2)
N2 P1 N1 100.53(16)
N2 P1 C1 105.7(2)
N1 P1 C1 103.01(17)
N2 P1 Li1X 126.7(2)
N1 P1 Li1X 124.9(2)
C1 P1 Li1X 90.9(2)
N2 P1 Li2X 51.02(19)
N1 P1 Li2X 52.11(19)
C1 P1 Li2X 126.28(19)
Li1X P1 Li2X 142.8(2)
N2 P1 Li3X 85.19(17)
N1 P1 Li3X 38.18(18)
C1 P1 Li3X 73.9(2)
Li1X P1 Li3X 147.8(2)
Li2X P1 Li3X 58.4(2)
C41 N4 P2 116.2(2)
C41 N4 Li2X 114.6(3)
P2 N4 Li2X 126.8(3)
C41 N4 Li4X 129.6(3)
P2 N4 Li4X 88.0(2)
Li2X N4 Li4X 71.2(3)
C7 N1 P1 118.2(2)
C7 N1 Li3X 124.7(3)
P1 N1 Li3X 109.8(3)
C7 N1 Li2X 120.0(3)
P1 N1 Li2X 87.9(2)
Li3X N1 Li2X 86.2(3)
C19 N2 P1 119.4(2)
C19 N2 Li4X 116.0(3)
P1 N2 Li4X 120.6(3)
C19 N2 Li2X 129.0(3)
P1 N2 Li2X 89.7(2)
Li4X N2 Li2X 70.9(3)
C29 N3 P2 115.6(2)
C29 N3 Li3X 128.7(3)
P2 N3 Li3X 104.4(3)
C29 N3 Li4X 121.9(3)
P2 N3 Li4X 87.6(2)
Li3X N3 Li4X 89.1(3)
C11 C12 C7 119.8(4)
C11 C12 C16 117.5(4)
C7 C12 C16 122.5(3)
C34 C29 N3 121.7(4)
C34 C29 C30 117.5(3)
N3 C29 C30 120.7(4)
C49 O2 C51 112.6(4)
C49 O2 Li1X 126.4(4)
C51 O2 Li1X 120.9(4)
C24 C23 C28 117.2(4)
C24 C23 P2 125.1(3)
C28 C23 P2 117.7(3)
C8 C7 N1 120.8(3)
C8 C7 C12 117.9(3)
N1 C7 C12 121.3(3)
C37 C35 C30 114.2(4)
C37 C35 C36 110.2(4)
C30 C35 C36 109.7(4)
C37 C35 H35 107.8
C30 C35 H35 107.3
C36 C35 H35 107.4
C32 C31 C30 122.5(4)
C32 C31 H31 118.8
C30 C31 H31 118.7
C31 C30 C29 119.6(4)
C31 C30 C35 118.3(4)
C29 C30 C35 122.0(3)
N2 C19 C21 113.0(3)
N2 C19 C22 108.0(3)
C21 C19 C22 108.1(4)
N2 C19 C20 111.3(4)
C21 C19 C20 108.3(4)
C22 C19 C20 108.0(4)
C10 C9 C8 121.6(4)
C10 C9 H9 119.2
C8 C9 H9 119.2
C47 O1 C45 113.2(5)
C47 O1 Li1X 120.6(5)
C45 O1 Li1X 125.3(5)
C9 C8 C7 119.8(4)
C9 C8 C13 118.3(4)
C7 C8 C13 121.9(4)
C8 C13 C15 111.7(4)
C8 C13 C14 112.9(4)
C15 C13 C14 109.0(4)
C8 C13 H13 107.7
C15 C13 H13 107.5
C14 C13 H13 107.8
C33 C34 C29 119.8(4)
C33 C34 C38 117.4(4)
C29 C34 C38 122.7(3)
C11 C10 C9 119.1(4)
C11 C10 H10 120.5
C9 C10 H10 120.4
N4 C41 C42 107.8(3)
N4 C41 C44 112.5(4)
C42 C41 C44 107.6(4)
N4 C41 C43 111.5(3)
C42 C41 C43 108.6(4)
C44 C41 C43 108.7(4)
C6 C1 C2 116.6(5)
C6 C1 P1 125.4(4)
C2 C1 P1 117.6(4)
C12 C16 C17 113.6(3)
C12 C16 C18 109.6(4)
C17 C16 C18 110.3(4)
C12 C16 H16 107.6
C17 C16 H16 107.7
C18 C16 H16 107.9
C27 C28 C23 121.7(5)
C27 C28 H28 119.2
C23 C28 H28 119.1
C32 C33 C34 121.8(4)
C32 C33 H33 119.0
C34 C33 H33 119.2
C39 C38 C34 111.0(4)
C39 C38 C40 110.8(5)
C34 C38 C40 113.0(4)
C39 C38 H38 107.3
C34 C38 H38 107.2
C40 C38 H38 107.2
C41 C42 H42A 109.4
C41 C42 H42B 109.5
H42A C42 H42B 109.4
C41 C42 H42C 109.4
H42A C42 H42C 109.6
H42B C42 H42C 109.4
C35 C36 H36A 109.4
C35 C36 H36B 109.5
H36A C36 H36B 109.4
C35 C36 H36C 109.4
H36A C36 H36C 109.5
H36B C36 H36C 109.6
C19 C22 H22A 109.7
C19 C22 H22B 109.4
H22A C22 H22B 109.6
C19 C22 H22C 109.4
H22A C22 H22C 109.3
H22B C22 H22C 109.4
C16 C17 H17A 109.7
C16 C17 H17B 109.6
H17A C17 H17B 109.4
C16 C17 H17C 109.4
H17A C17 H17C 109.3
H17B C17 H17C 109.5
C10 C11 C12 121.8(4)
C10 C11 H11 119.2
C12 C11 H11 119.0
C23 C24 C25 121.1(5)
C23 C24 H24 119.5
C25 C24 H24 119.4
C19 C20 H20A 109.8
C19 C20 H20B 109.3
H20A C20 H20B 109.4
C19 C20 H20C 109.3
H20A C20 H20C 109.4
H20B C20 H20C 109.5
C1 C6 C5 121.7(6)
C1 C6 H6 119.3
C5 C6 H6 119.0
C41 C43 H43A 109.7
C41 C43 H43B 109.2
H43A C43 H43B 109.3
C41 C43 H43C 109.6
H43A C43 H43C 109.5
H43B C43 H43C 109.6
C26 C27 C28 120.0(5)
C26 C27 H27 120.1
C28 C27 H27 119.9
C3 C2 C1 123.5(6)
C3 C2 H2 118.3
C1 C2 H2 118.3
C31 C32 C33 118.7(4)
C31 C32 H32 120.5
C33 C32 H32 120.8
C19 C21 H21A 109.7
C19 C21 H21B 109.6
H21A C21 H21B 109.4
C19 C21 H21C 109.3
H21A C21 H21C 109.4
H21B C21 H21C 109.5
C55 O3 C53 113.8(7)
C25 C26 C27 119.7(5)
C25 C26 H26 120.1
C27 C26 H26 120.2
C16 C18 H18A 109.7
C16 C18 H18B 109.2
H18A C18 H18B 109.5
C16 C18 H18C 109.5
H18A C18 H18C 109.5
H18B C18 H18C 109.4
O2 C49 C50 112.0(6)
O2 C49 H49A 108.9
C50 C49 H49A 108.7
O2 C49 H49B 109.3
C50 C49 H49B 109.6
H49A C49 H49B 108.2
C41 C44 H44A 109.2
C41 C44 H44B 109.4
H44A C44 H44B 109.5
C41 C44 H44C 109.6
H44A C44 H44C 109.5
H44B C44 H44C 109.6
C35 C37 H37A 109.2
C35 C37 H37B 109.4
H37A C37 H37B 109.3
C35 C37 H37C 109.9
H37A C37 H37C 109.5
H37B C37 H37C 109.5
C26 C25 C24 120.4(5)
C26 C25 H25 119.6
C24 C25 H25 120.0
C13 C15 H15A 109.5
C13 C15 H15B 109.6
H15A C15 H15B 109.4
C13 C15 H15C 109.4
H15A C15 H15C 109.3
H15B C15 H15C 109.5
C13 C14 H14A 109.4
C13 C14 H14B 109.4
H14A C14 H14B 109.5
C13 C14 H14C 109.5
H14A C14 H14C 109.4
H14B C14 H14C 109.6
C38 C39 H39A 109.6
C38 C39 H39B 109.3
H39A C39 H39B 109.5
C38 C39 H39C 109.5
H39A C39 H39C 109.4
H39B C39 H39C 109.4
C4 C3 C2 117.0(6)
C4 C3 H3 121.3
C2 C3 H3 121.7
C38 C40 H40A 109.5
C38 C40 H40B 109.4
H40A C40 H40B 109.4
C38 C40 H40C 109.5
H40A C40 H40C 109.5
H40B C40 H40C 109.5
C3 C4 C5 123.8(6)
C3 C4 H4 118.1
C5 C4 H4 118.1
C46 C45 O1 105.1(5)
C46 C45 H45A 110.9
O1 C45 H45A 111.0
C46 C45 H45B 110.4
O1 C45 H45B 110.5
H45A C45 H45B 108.9
O1 C47 C48 108.7(5)
O1 C47 H47A 110.0
C48 C47 H47A 109.6
O1 C47 H47B 109.9
C48 C47 H47B 110.3
H47A C47 H47B 108.3
C4 C5 C6 117.3(6)
C4 C5 H5 121.5
C6 C5 H5 121.2
O2 Li1X O1 104.4(4)
O2 Li1X P1 124.0(4)
O1 Li1X P1 131.4(4)
O2 C51 C52 112.3(6)
O2 C51 H51A 109.7
C52 C51 H51A 110.3
O2 C51 H51B 109.0
C52 C51 H51B 107.7
H51A C51 H51B 107.7
C49 C50 H50A 109.8
C49 C50 H50B 109.9
H50A C50 H50B 109.5
C49 C50 H50C 108.7
H50A C50 H50C 109.5
H50B C50 H50C 109.4
C45 C46 H46A 109.6
C45 C46 H46B 109.7
H46A C46 H46B 109.5
C45 C46 H46C 109.1
H46A C46 H46C 109.5
H46B C46 H46C 109.4
C51 C52 H52A 108.1
C51 C52 H52B 109.5
H52A C52 H52B 109.5
C51 C52 H52C 110.8
H52A C52 H52C 109.5
H52B C52 H52C 109.4
C47 C48 H48A 109.6
C47 C48 H48B 109.8
H48A C48 H48B 109.5
C47 C48 H48C 108.9
H48A C48 H48C 109.5
H48B C48 H48C 109.5
O3 C53 C54 106.9(7)
O3 C53 H53A 111.0
C54 C53 H53A 110.7
O3 C53 H53B 110.9
C54 C53 H53B 108.7
H53A C53 H53B 108.6
C53 C54 H54A 108.0
C53 C54 H54B 110.6
H54A C54 H54B 109.4
C53 C54 H54C 109.7
H54A C54 H54C 109.5
H54B C54 H54C 109.5
O3 C55 C56 106.4(7)
O3 C55 H55A 110.8
C56 C55 H55A 111.5
O3 C55 H55B 109.8
C56 C55 H55B 109.7
H55A C55 H55B 108.6
C55 C56 H56A 108.9
C55 C56 H56B 109.0
H56A C56 H56B 109.4
C55 C56 H56C 110.6
H56A C56 H56C 109.5
H56B C56 H56C 109.5
N4 Li2X N2 107.3(3)
N4 Li2X N1 125.9(3)
N2 Li2X N1 77.5(3)
N4 Li2X Li4X 55.6(2)
N2 Li2X Li4X 53.7(2)
N1 Li2X Li4X 97.0(3)
N4 Li2X P1 132.9(3)
N2 Li2X P1 39.29(14)
N1 Li2X P1 39.97(14)
Li4X Li2X P1 79.5(3)
N4 Li2X Li3X 80.8(3)
N2 Li2X Li3X 85.5(3)
N1 Li2X Li3X 45.3(2)
Li4X Li2X Li3X 65.9(3)
P1 Li2X Li3X 67.5(2)
N4 Li2X H16 158.4
N2 Li2X H16 86.6
N1 Li2X H16 72.5
Li4X Li2X H16 140.3
P1 Li2X H16 68.0
Li3X Li2X H16 117.5
N2 Li4X N3 128.3(4)
N2 Li4X N4 106.7(3)
N3 Li4X N4 78.4(3)
N2 Li4X Li2X 55.4(2)
N3 Li4X Li2X 99.5(3)
N4 Li4X Li2X 53.3(2)
N2 Li4X P2 136.9(3)
N3 Li4X P2 41.13(15)
N4 Li4X P2 40.28(15)
Li2X Li4X P2 83.0(3)
N2 Li4X Li3X 85.2(3)
N3 Li4X Li3X 44.4(2)
N4 Li4X Li3X 78.9(3)
Li2X Li4X Li3X 64.2(3)
P2 Li4X Li3X 65.0(2)
N2 Li4X H38 152.8
N3 Li4X H38 73.6
N4 Li4X H38 92.5
Li2X Li4X H38 145.6
P2 Li4X H38 69.7
Li3X Li4X H38 118.0
N3 Li3X N1 132.4(4)
N3 Li3X Li2X 88.5(3)
N1 Li3X Li2X 48.5(2)
N3 Li3X Li4X 46.5(2)
N1 Li3X Li4X 86.2(3)
Li2X Li3X Li4X 49.9(2)
N3 Li3X P2 34.80(16)
N1 Li3X P2 118.8(3)
Li2X Li3X P2 70.7(2)
Li4X Li3X P2 54.19(18)
N3 Li3X P1 110.3(3)
N1 Li3X P1 32.01(15)
Li2X Li3X P1 54.09(18)
Li4X Li3X P1 66.6(2)
P2 Li3X P1 116.7(2)
N3 Li3X H35 72.1
N1 Li3X H35 155.4
Li2X Li3X H35 152.4
Li4X Li3X H35 117.8
P2 Li3X H35 82.4
P1 Li3X H35 151.0
N3 Li3X H13 149.6
N1 Li3X H13 69.5
Li2X Li3X H13 117.7
Li4X Li3X H13 141.5
P2 Li3X H13 164.3
P1 Li3X H13 77.7
H35 Li3X H13 87.0

loop_
_geom_bond_atom_site_label_1
_geom_bond_atom_site_label_2
_geom_bond_distance
P2 N4 1.686(3)
P2 N3 1.716(3)
P2 C23 1.876(4)
P2 Li4X 2.606(7)
P2 Li3X 2.912(7)
P1 N2 1.667(3)
P1 N1 1.691(3)
P1 C1 1.859(4)
P1 Li1X 2.589(7)
P1 Li2X 2.632(6)
P1 Li3X 3.002(7)
N4 C41 1.481(5)
N4 Li2X 1.990(7)
N4 Li4X 2.048(8)
N1 C7 1.420(5)
N1 Li3X 1.972(7)
N1 Li2X 2.078(7)
N2 C19 1.472(5)
N2 Li4X 2.004(7)
N2 Li2X 2.046(7)
N3 C29 1.420(5)
N3 Li3X 1.964(7)
N3 Li4X 2.035(7)
C12 C11 1.393(6)
C12 C7 1.425(5)
C12 C16 1.512(6)
C29 C34 1.418(6)
C29 C30 1.423(6)
O2 C49 1.437(7)
O2 C51 1.446(6)
O2 Li1X 1.925(9)
C23 C24 1.377(6)
C23 C28 1.396(6)
C7 C8 1.417(5)
C35 C37 1.517(6)
C35 C30 1.516(6)
C35 C36 1.519(6)
C35 H35 0.9799
C31 C32 1.363(7)
C31 C30 1.394(6)
C31 H31 0.9296
C19 C21 1.523(7)
C19 C22 1.523(6)
C19 C20 1.529(6)
C9 C10 1.381(7)
C9 C8 1.397(6)
C9 H9 0.9313
O1 C47 1.436(9)
O1 C45 1.476(9)
O1 Li1X 1.930(9)
C8 C13 1.512(6)
C13 C15 1.520(6)
C13 C14 1.533(6)
C13 H13 0.9793
C34 C33 1.399(6)
C34 C38 1.517(7)
C10 C11 1.374(7)
C10 H10 0.9298
C41 C42 1.524(6)
C41 C44 1.529(6)
C41 C43 1.532(6)
C1 C6 1.311(7)
C1 C2 1.417(7)
C16 C17 1.530(6)
C16 C18 1.534(6)
C16 H16 0.9819
C28 C27 1.383(7)
C28 H28 0.9302
C33 C32 1.373(7)
C33 H33 0.9301
C38 C39 1.504(8)
C38 C40 1.527(7)
C38 H38 0.9787
C42 H42A 0.9591
C42 H42B 0.9607
C42 H42C 0.9595
C36 H36A 0.9601
C36 H36B 0.9595
C36 H36C 0.9583
C22 H22A 0.9609
C22 H22B 0.9593
C22 H22C 0.9605
C17 H17A 0.9612
C17 H17B 0.9592
C17 H17C 0.9603
C11 H11 0.9294
C24 C25 1.400(7)
C24 H24 0.9290
C20 H20A 0.9601
C20 H20B 0.9602
C20 H20C 0.9597
C6 C5 1.412(8)
C6 H6 0.9304
C43 H43A 0.9609
C43 H43B 0.9603
C43 H43C 0.9605
C27 C26 1.370(8)
C27 H27 0.9309
C2 C3 1.361(7)
C2 H2 0.9500
C32 H32 0.9298
C21 H21A 0.9601
C21 H21B 0.9600
C21 H21C 0.9606
O3 C55 1.376(9)
O3 C53 1.484(11)
C26 C25 1.365(8)
C26 H26 0.9303
C18 H18A 0.9602
C18 H18B 0.9596
C18 H18C 0.9602
C49 C50 1.472(10)
C49 H49A 0.9693
C49 H49B 0.9704
C44 H44A 0.9610
C44 H44B 0.9592
C44 H44C 0.9597
C37 H37A 0.9604
C37 H37B 0.9610
C37 H37C 0.9592
C25 H25 0.9312
C15 H15A 0.9612
C15 H15B 0.9605
C15 H15C 0.9599
C14 H14A 0.9606
C14 H14B 0.9603
C14 H14C 0.9597
C39 H39A 0.9597
C39 H39B 0.9587
C39 H39C 0.9626
C3 C4 1.300(9)
C3 H3 0.9279
C40 H40A 0.9606
C40 H40B 0.9598
C40 H40C 0.9602
C4 C5 1.380(10)
C4 H4 0.9500
C45 C46 1.454(11)
C45 H45A 0.9704
C45 H45B 0.9701
C47 C48 1.460(11)
C47 H47A 0.9706
C47 H47B 0.9715
C5 H5 0.9308
C51 C52 1.494(11)
C51 H51A 0.9705
C51 H51B 0.9706
C50 H50A 0.9581
C50 H50B 0.9597
C50 H50C 0.9618
C46 H46A 0.9595
C46 H46B 0.9599
C46 H46C 0.9606
C52 H52A 0.9598
C52 H52B 0.9594
C52 H52C 0.9605
C48 H48A 0.9599
C48 H48B 0.9604
C48 H48C 0.9601
C53 C54 1.529(13)
C53 H53A 0.9707
C53 H53B 0.9704
C54 H54A 0.9599
C54 H54B 0.9599
C54 H54C 0.9603
C55 C56 1.488(13)
C55 H55A 0.9704
C55 H55B 0.9700
C56 H56A 0.9605
C56 H56B 0.9606
C56 H56C 0.9589
Li2X Li4X 2.350(9)
Li2X Li3X 2.768(10)
Li2X H16 2.1558
Li4X Li3X 2.807(10)
Li4X H38 2.1359
Li3X H35 2.2497
Li3X H13 2.3362
